data_1513445
loop_
_publ_author_name
'Castro-Fern\'andez, Silvia'
'Lahoz, Inmaculada R.'
'Llamas-Saiz, Antonio L'
'Alonso-G\'omez, Jos\'e Lorenzo'
'Cid, Mar\'ia-Magdalena'
'Navarro-V\'azquez, Armando'

_publ_section_title
;
 Preparation and Characterization of a Halogen-Bonded Shape-Persistent
 Chiral Alleno-acetylenic Inclusion Complex.
;
_journal_issue 4
_journal_name_full 'Organic letters'
_journal_page_first 1136
_journal_page_last 1139
_journal_paper_doi 10.1021/ol403778f
_journal_volume 16
_journal_year 2014
_chemical_absolute_configuration unk
_chemical_formula_moiety 'C70 H78 N2'
_chemical_formula_sum 'C70 H78 N2'
_chemical_formula_weight 947.34
_chemical_name_common 2011mg01mcf01
_chemical_name_systematic
;
 ?
;
_space_group_IT_number 5
_symmetry_cell_setting monoclinic
_symmetry_Int_Tables_number 5
_symmetry_space_group_name_Hall 'C 2y'
_symmetry_space_group_name_H-M 'C 1 2 1'
_atom_sites_solution_hydrogens geom
_atom_sites_solution_primary direct
_atom_sites_solution_secondary difmap
_audit_creation_date 2011-11-23T11:37:37-00:00
_audit_creation_method 'WinGX routine CIF_UPDATE'
_cell_angle_alpha 90
_cell_angle_beta 109.185(3)
_cell_angle_gamma 90
_cell_formula_units_Z 4
_cell_length_a 33.2464(15)
_cell_length_b 6.8630(5)
_cell_length_c 31.448(2)
_cell_measurement_reflns_used 4444
_cell_measurement_temperature 100(2)
_cell_measurement_theta_max 54.65
_cell_measurement_theta_min 1.49
_cell_measurement_wavelength 1.54178
_cell_volume 6777.0(7)
_computing_cell_refinement 'HKL Scalepack (Otwinowski & Minor 1997)'
_computing_data_collection 'Collect (Bruker AXS BV, 1997-2004)'
_computing_data_reduction 'HKL Denzo and Scalepack (Otwinowski & Minor 1997)'
_computing_molecular_graphics 'Ortep-3 for Windows (Farrugia, 1997)'
_computing_publication_material 'WinGX publication routines (Farrugia, 1999)'
_computing_structure_refinement 'SHELXL-97 (Sheldrick, 2008)'
_diffrn_ambient_temperature 100(2)
_diffrn_detector_area_resol_mean 14
_diffrn_measured_fraction_theta_full 0.986
_diffrn_measured_fraction_theta_max 0.986
_diffrn_measurement_device '135mm CCD camera on \k-goniostat'
_diffrn_measurement_device_type KappaCCD2000
_diffrn_measurement_method 'phi and omega scans'
_diffrn_orient_matrix_type 'by Bruker AXS Collect from scalepack cell'
_diffrn_orient_matrix_UB_11 -0.0095661
_diffrn_orient_matrix_UB_12 0.1330424
_diffrn_orient_matrix_UB_13 0.0054474
_diffrn_orient_matrix_UB_21 -0.02154
_diffrn_orient_matrix_UB_22 0
_diffrn_orient_matrix_UB_23 -0.0309054
_diffrn_orient_matrix_UB_31 -0.0214185
_diffrn_orient_matrix_UB_32 -0.0594204
_diffrn_orient_matrix_UB_33 0.0121968
_diffrn_radiation_monochromator 'multilayer confocal mirrors'
_diffrn_radiation_probe x-ray
_diffrn_radiation_type CuK\a
_diffrn_radiation_wavelength 1.54178
_diffrn_reflns_av_R_equivalents 0.083
_diffrn_reflns_av_unetI/netI 0.0536
_diffrn_reflns_limit_h_max 34
_diffrn_reflns_limit_h_min 0
_diffrn_reflns_limit_k_max 7
_diffrn_reflns_limit_k_min 0
_diffrn_reflns_limit_l_max 31
_diffrn_reflns_limit_l_min -33
_diffrn_reflns_number 51231
_diffrn_reflns_theta_full 54.65
_diffrn_reflns_theta_max 54.65
_diffrn_reflns_theta_min 1.49
_exptl_absorpt_coefficient_mu 0.395
_exptl_absorpt_correction_T_max 1.0
_exptl_absorpt_correction_T_min 0.80085
_exptl_absorpt_correction_type multi-scan
_exptl_absorpt_process_details
;          
  Scalepak (Otwinowski & Minor, 1997)
;
_exptl_crystal_colour colourless
_exptl_crystal_density_diffrn 0.928
_exptl_crystal_density_method 'not measured'
_exptl_crystal_description plate
_exptl_crystal_F_000 2048
_exptl_crystal_size_max 0.25
_exptl_crystal_size_mid 0.08
_exptl_crystal_size_min 0.02
_platon_squeeze_details
;
;
_refine_diff_density_max 0.173
_refine_diff_density_min -0.16
_refine_diff_density_rms 0.033
_refine_ls_extinction_method none
_refine_ls_goodness_of_fit_ref 0.93
_refine_ls_hydrogen_treatment constr
_refine_ls_matrix_type full
_refine_ls_number_parameters 704
_refine_ls_number_reflns 4573
_refine_ls_number_restraints 564
_refine_ls_restrained_S_all 0.956
_refine_ls_R_factor_all 0.0911
_refine_ls_R_factor_gt 0.0561
_refine_ls_shift/su_max 0
_refine_ls_shift/su_mean 0
_refine_ls_structure_factor_coef Fsqd
_refine_ls_weighting_details 'calc w=1/[\s^2^(Fo^2^)+(0.0915P)^2^+0.0000P] where P=(Fo^2^+2Fc^2^)/3'
_refine_ls_weighting_scheme calc
_refine_ls_wR_factor_gt 0.1434
_refine_ls_wR_factor_ref 0.1582
_reflns_number_gt 2563
_reflns_number_total 4573
_reflns_threshold_expression >2\s(I)
_cod_data_source_file ol403778f_si_002.cif
_cod_data_source_block PPPP-1
_cod_original_sg_symbol_H-M C2
_cod_database_code 1513445

loop_
_symmetry_equiv_pos_as_xyz
'x, y, z'
'-x, y, -z'
'x+1/2, y+1/2, z'
'-x+1/2, y+1/2, -z'

loop_
_atom_site_label
_atom_site_type_symbol
_atom_site_fract_x
_atom_site_fract_y
_atom_site_fract_z
_atom_site_U_iso_or_equiv
_atom_site_adp_type
_atom_site_occupancy
_atom_site_symmetry_multiplicity
_atom_site_calc_flag
_atom_site_refinement_flags
_atom_site_disorder_assembly
_atom_site_disorder_group
N1 N 0.69744(11) 0.7820(6) 0.22613(12) 0.0498(10) Uani 1 1 d DU . .
C2 C 0.70677(14) 0.7750(7) 0.18789(14) 0.0481(12) Uani 1 1 d DU A .
C3 C 0.74871(16) 0.7832(8) 0.18751(15) 0.0562(13) Uani 1 1 d DU . .
H3 H 0.7543 0.7818 0.1604 0.067 Uiso 1 1 calc R . .
C4 C 0.78145(15) 0.7932(7) 0.22764(16) 0.0539(13) Uani 1 1 d DU . .
H4 H 0.8095 0.7965 0.228 0.065 Uiso 1 1 calc R . .
C5 C 0.77239(15) 0.7984(7) 0.26769(14) 0.0532(13) Uani 1 1 d DU . .
H5 H 0.7941 0.8052 0.2953 0.064 Uiso 1 1 calc R . .
C6 C 0.73022(15) 0.7931(7) 0.26532(14) 0.0486(13) Uani 1 1 d DU . .
C7 C 0.71814(14) 0.8058(8) 0.30563(15) 0.0534(14) Uani 1 1 d DU . .
C8 C 0.70862(14) 0.8194(8) 0.33887(15) 0.0550(15) Uani 1 1 d DU . .
C9 C 0.69729(17) 0.8513(8) 0.37886(15) 0.0572(15) Uani 1 1 d DU . .
C10 C 0.65892(18) 0.9078(8) 0.37517(16) 0.0610(16) Uani 1 1 d DU . .
C11 C 0.62257(18) 0.9955(9) 0.37334(16) 0.0678(17) Uani 1 1 d DU . .
C12 C 0.58739(17) 0.8765(9) 0.37537(16) 0.0675(17) Uani 1 1 d DU . .
C13 C 0.55624(17) 0.7971(9) 0.37819(16) 0.0693(18) Uani 1 1 d DU . .
C14 C 0.52111(17) 0.7031(9) 0.38196(16) 0.0710(18) Uani 1 1 d DU . .
C15 C 0.49035(17) 0.6267(9) 0.38675(17) 0.0672(18) Uani 1 1 d DU . .
C16 C 0.45511(17) 0.5250(9) 0.39331(17) 0.0666(16) Uani 1 1 d DU . .
C17 C 0.42556(17) 0.6190(9) 0.40614(17) 0.0663(17) Uani 1 1 d DU . .
C18 C 0.39506(15) 0.6972(8) 0.41733(16) 0.0579(15) Uani 1 1 d DU . .
C19 C 0.35639(16) 0.7395(9) 0.38146(17) 0.0600(16) Uani 1 1 d DU . .
C20 C 0.32456(16) 0.7650(8) 0.34971(16) 0.0548(14) Uani 1 1 d DU . .
N21 N 0.29876(11) 0.7793(6) 0.27140(12) 0.0507(10) Uani 1 1 d DU . .
C22 C 0.28864(15) 0.7805(7) 0.30925(14) 0.0495(13) Uani 1 1 d DU . .
C23 C 0.24695(15) 0.7956(8) 0.31007(15) 0.0541(13) Uani 1 1 d DU . .
H23 H 0.2415 0.8001 0.3372 0.065 Uiso 1 1 calc R . .
C24 C 0.21469(15) 0.8033(8) 0.27007(15) 0.0572(14) Uani 1 1 d DU . .
H24 H 0.1866 0.8121 0.2694 0.069 Uiso 1 1 calc R . .
C25 C 0.22398(15) 0.7981(7) 0.23038(14) 0.0520(13) Uani 1 1 d DU . .
H25 H 0.2023 0.8022 0.2027 0.062 Uiso 1 1 calc R . .
C26 C 0.26604(16) 0.7867(7) 0.23239(15) 0.0513(13) Uani 1 1 d DU . .
C27 C 0.27797(14) 0.7884(8) 0.19213(15) 0.0502(13) Uani 1 1 d DU . .
C28 C 0.28872(14) 0.7959(8) 0.15966(15) 0.0544(14) Uani 1 1 d DU . .
C29 C 0.29866(16) 0.8193(8) 0.11892(15) 0.0557(15) Uani 1 1 d DU . .
C30 C 0.33675(19) 0.8763(8) 0.12127(16) 0.0624(16) Uani 1 1 d DU . .
C31 C 0.37308(19) 0.9550(9) 0.12196(17) 0.0666(16) Uani 1 1 d DU . .
C32 C 0.40949(18) 0.8396(9) 0.12141(17) 0.0719(18) Uani 1 1 d DU . .
C33 C 0.44109(18) 0.7587(9) 0.11994(16) 0.0664(17) Uani 1 1 d DU . .
C34 C 0.47642(17) 0.6636(9) 0.11767(16) 0.0650(16) Uani 1 1 d DU . .
C35 C 0.50818(18) 0.5881(8) 0.11479(17) 0.0654(16) Uani 1 1 d DU . .
C36 C 0.54398(17) 0.4832(9) 0.11043(18) 0.0662(16) Uani 1 1 d DU . .
C37 C 0.57112(17) 0.5824(8) 0.09613(17) 0.0619(16) Uani 1 1 d DU A .
C38 C 0.60059(16) 0.6631(9) 0.08213(17) 0.0618(15) Uani 1 1 d DU . .
C39 C 0.63914(17) 0.7197(8) 0.11640(17) 0.0573(15) Uani 1 1 d DU A .
C40 C 0.67079(16) 0.7518(9) 0.14728(16) 0.0585(15) Uani 1 1 d DU . .
C41 C 0.73223(17) 0.8273(9) 0.42362(16) 0.0697(17) Uani 1 1 d DU . .
C42 C 0.71467(17) 0.8283(11) 0.46285(14) 0.096(2) Uani 1 1 d DU . .
H42A H 0.7001 0.949 0.463 0.144 Uiso 1 1 calc R . .
H42B H 0.7377 0.8145 0.4907 0.144 Uiso 1 1 calc R . .
H42C H 0.6951 0.7219 0.4595 0.144 Uiso 1 1 calc R . .
C43 C 0.76488(18) 0.9923(10) 0.42937(18) 0.100(2) Uani 1 1 d DU . .
H43A H 0.7753 0.992 0.4043 0.149 Uiso 1 1 calc R . .
H43B H 0.7882 0.9727 0.4567 0.149 Uiso 1 1 calc R . .
H43C H 0.7515 1.1151 0.4307 0.149 Uiso 1 1 calc R . .
C44 C 0.75604(18) 0.6354(10) 0.42455(17) 0.0856(19) Uani 1 1 d DU . .
H44A H 0.7379 0.5281 0.4257 0.128 Uiso 1 1 calc R . .
H44B H 0.7812 0.6325 0.4507 0.128 Uiso 1 1 calc R . .
H44C H 0.764 0.6254 0.3979 0.128 Uiso 1 1 calc R . .
C45 C 0.61560(18) 1.2186(9) 0.3682(2) 0.0768(18) Uani 1 1 d DU . .
C46 C 0.65494(18) 1.3137(9) 0.3634(2) 0.111(2) Uani 1 1 d DU . .
H46A H 0.6614 1.2556 0.3386 0.166 Uiso 1 1 calc R . .
H46B H 0.6785 1.2953 0.3906 0.166 Uiso 1 1 calc R . .
H46C H 0.6499 1.4506 0.3579 0.166 Uiso 1 1 calc R . .
C47 C 0.6104(2) 1.2889(11) 0.4126(2) 0.118(2) Uani 1 1 d DU . .
H47A H 0.6078 1.4282 0.4121 0.177 Uiso 1 1 calc R . .
H47B H 0.6348 1.2506 0.4374 0.177 Uiso 1 1 calc R . .
H47C H 0.5853 1.2315 0.416 0.177 Uiso 1 1 calc R . .
C48 C 0.57604(18) 1.2596(10) 0.3289(2) 0.109(2) Uani 1 1 d DU . .
H48A H 0.5523 1.1914 0.3329 0.163 Uiso 1 1 calc R . .
H48B H 0.5802 1.2164 0.3016 0.163 Uiso 1 1 calc R . .
H48C H 0.5704 1.397 0.3271 0.163 Uiso 1 1 calc R . .
C49 C 0.45406(18) 0.3030(10) 0.3873(2) 0.0860(18) Uani 1 1 d DU . .
C50 C 0.41016(17) 0.2194(10) 0.3847(2) 0.123(3) Uani 1 1 d DU . .
H50A H 0.3885 0.2741 0.3592 0.184 Uiso 1 1 calc R . .
H50B H 0.4042 0.2517 0.4117 0.184 Uiso 1 1 calc R . .
H50C H 0.4105 0.0803 0.3816 0.184 Uiso 1 1 calc R . .
C51 C 0.48945(18) 0.2076(12) 0.4259(2) 0.134(3) Uani 1 1 d DU . .
H51A H 0.4891 0.0693 0.4213 0.201 Uiso 1 1 calc R . .
H51B H 0.4849 0.2347 0.4539 0.201 Uiso 1 1 calc R . .
H51C H 0.5165 0.259 0.4267 0.201 Uiso 1 1 calc R . .
C52 C 0.4612(2) 0.2547(11) 0.3435(2) 0.128(3) Uani 1 1 d DU . .
H52A H 0.4879 0.3089 0.3437 0.192 Uiso 1 1 calc R . .
H52B H 0.4385 0.3086 0.3189 0.192 Uiso 1 1 calc R . .
H52C H 0.4618 0.1158 0.3402 0.192 Uiso 1 1 calc R . .
C53 C 0.39853(17) 0.7317(10) 0.46646(16) 0.0768(18) Uani 1 1 d DU . .
C54 C 0.44224(17) 0.7962(15) 0.49264(17) 0.142(4) Uani 1 1 d DU . .
H54A H 0.4619 0.6915 0.4944 0.213 Uiso 1 1 calc R . .
H54B H 0.4433 0.8326 0.5224 0.213 Uiso 1 1 calc R . .
H54C H 0.4499 0.906 0.478 0.213 Uiso 1 1 calc R . .
C55 C 0.3876(3) 0.5412(13) 0.4846(2) 0.188(4) Uani 1 1 d DU . .
H55A H 0.3626 0.4861 0.4631 0.282 Uiso 1 1 calc R . .
H55B H 0.3823 0.5651 0.5124 0.282 Uiso 1 1 calc R . .
H55C H 0.411 0.452 0.4898 0.282 Uiso 1 1 calc R . .
C56 C 0.3663(2) 0.8776(15) 0.4699(2) 0.167(4) Uani 1 1 d DU . .
H56A H 0.3737 1.004 0.4617 0.25 Uiso 1 1 calc R . .
H56B H 0.366 0.8812 0.5003 0.25 Uiso 1 1 calc R . .
H56C H 0.3387 0.8411 0.45 0.25 Uiso 1 1 calc R . .
C57 C 0.26290(16) 0.7858(9) 0.07391(15) 0.0667(16) Uani 1 1 d DU . .
C58 C 0.28066(17) 0.7906(11) 0.03498(15) 0.099(2) Uani 1 1 d DU . .
H58A H 0.2916 0.9182 0.0328 0.149 Uiso 1 1 calc R . .
H58B H 0.2584 0.7601 0.0074 0.149 Uiso 1 1 calc R . .
H58C H 0.3031 0.6964 0.0402 0.149 Uiso 1 1 calc R . .
C59 C 0.23106(19) 0.9541(10) 0.06799(17) 0.094(2) Uani 1 1 d DU . .
H59A H 0.2211 0.9584 0.0934 0.141 Uiso 1 1 calc R . .
H59B H 0.2073 0.9342 0.041 0.141 Uiso 1 1 calc R . .
H59C H 0.2448 1.075 0.0659 0.141 Uiso 1 1 calc R . .
C60 C 0.23946(19) 0.5955(9) 0.07470(18) 0.094(2) Uani 1 1 d DU . .
H60A H 0.258 0.4875 0.0752 0.141 Uiso 1 1 calc R . .
H60B H 0.2147 0.5875 0.0483 0.141 Uiso 1 1 calc R . .
H60C H 0.231 0.5917 0.1011 0.141 Uiso 1 1 calc R . .
C61 C 0.37942(19) 1.1752(9) 0.1234(2) 0.0805(18) Uani 1 1 d DU . .
C62 C 0.34164(19) 1.2817(9) 0.1313(2) 0.113(2) Uani 1 1 d DU . .
H62A H 0.3403 1.2476 0.1604 0.17 Uiso 1 1 calc R . .
H62B H 0.3156 1.2439 0.1085 0.17 Uiso 1 1 calc R . .
H62C H 0.3455 1.4199 0.1299 0.17 Uiso 1 1 calc R . .
C63 C 0.3832(2) 1.2472(10) 0.0784(2) 0.118(3) Uani 1 1 d DU . .
H63A H 0.3837 1.387 0.0782 0.177 Uiso 1 1 calc R . .
H63B H 0.3593 1.2012 0.054 0.177 Uiso 1 1 calc R . .
H63C H 0.409 1.198 0.0751 0.177 Uiso 1 1 calc R . .
C64 C 0.42004(19) 1.2308(10) 0.1620(2) 0.107(2) Uani 1 1 d DU . .
H64A H 0.4173 1.1916 0.1902 0.16 Uiso 1 1 calc R . .
H64B H 0.4241 1.3693 0.162 0.16 Uiso 1 1 calc R . .
H64C H 0.4441 1.1662 0.1578 0.16 Uiso 1 1 calc R . .
C65 C 0.54786(18) 0.2656(10) 0.1211(2) 0.0921(19) Uani 1 1 d DU . .
C66 C 0.59144(16) 0.1907(10) 0.1204(2) 0.113(2) Uani 1 1 d DU . .
H66A H 0.594 0.0543 0.1276 0.169 Uiso 1 1 calc R . .
H66B H 0.6138 0.2609 0.1422 0.169 Uiso 1 1 calc R . .
H66C H 0.5936 0.2103 0.091 0.169 Uiso 1 1 calc R . .
C67 C 0.51181(18) 0.1623(11) 0.0847(3) 0.132(3) Uani 1 1 d DU . .
H67A H 0.4849 0.2029 0.0868 0.197 Uiso 1 1 calc R . .
H67B H 0.5148 0.0239 0.089 0.197 Uiso 1 1 calc R . .
H67C H 0.5132 0.1953 0.0555 0.197 Uiso 1 1 calc R . .
C68 C 0.5439(2) 0.2344(11) 0.1673(2) 0.143(3) Uani 1 1 d DU . .
H68A H 0.5169 0.2838 0.1676 0.214 Uiso 1 1 calc R . .
H68B H 0.5665 0.3019 0.1895 0.214 Uiso 1 1 calc R . .
H68C H 0.5457 0.0976 0.1741 0.214 Uiso 1 1 calc R . .
C69A C 0.59567(18) 0.6931(10) 0.03245(18) 0.0880(17) Uani 0.630(7) 1 d PDU A 1
C70A C 0.6022(5) 0.5026(16) 0.0131(4) 0.131(4) Uani 0.630(7) 1 d PDU A 1
H70A H 0.6291 0.4488 0.0309 0.196 Uiso 0.630(7) 1 calc PR A 1
H70B H 0.6019 0.5214 -0.0172 0.196 Uiso 0.630(7) 1 calc PR A 1
H70C H 0.5798 0.4147 0.0132 0.196 Uiso 0.630(7) 1 calc PR A 1
C71A C 0.6332(3) 0.8304(17) 0.0289(3) 0.087(3) Uani 0.630(7) 1 d PDU A 1
H71A H 0.6307 0.9566 0.0409 0.131 Uiso 0.630(7) 1 calc PR A 1
H71B H 0.6313 0.8432 -0.0021 0.131 Uiso 0.630(7) 1 calc PR A 1
H71C H 0.6602 0.7739 0.0456 0.131 Uiso 0.630(7) 1 calc PR A 1
C72A C 0.5545(3) 0.8085(19) 0.0094(3) 0.094(3) Uani 0.630(7) 1 d PDU A 1
H72A H 0.5303 0.7294 0.0079 0.141 Uiso 0.630(7) 1 calc PR A 1
H72B H 0.5534 0.8437 -0.0205 0.141 Uiso 0.630(7) 1 calc PR A 1
H72C H 0.5542 0.9243 0.0264 0.141 Uiso 0.630(7) 1 calc PR A 1
C69B C 0.59567(18) 0.6931(10) 0.03245(18) 0.0880(17) Uani 0.370(7) 1 d PDU A 2
C70B C 0.5593(5) 0.540(3) 0.0054(4) 0.089(4) Uani 0.370(7) 1 d PDU A 2
H70D H 0.5608 0.52 -0.0242 0.133 Uiso 0.370(7) 1 calc PR A 2
H70E H 0.5318 0.5905 0.0032 0.133 Uiso 0.370(7) 1 calc PR A 2
H70F H 0.5637 0.418 0.0213 0.133 Uiso 0.370(7) 1 calc PR A 2
C71B C 0.6353(4) 0.625(3) 0.0232(5) 0.096(4) Uani 0.370(7) 1 d PDU A 2
H71D H 0.6296 0.6171 -0.0087 0.144 Uiso 0.370(7) 1 calc PR A 2
H71E H 0.6433 0.4982 0.0363 0.144 Uiso 0.370(7) 1 calc PR A 2
H71F H 0.6581 0.7149 0.0361 0.144 Uiso 0.370(7) 1 calc PR A 2
C72B C 0.5806(6) 0.889(2) 0.0175(6) 0.094(4) Uani 0.370(7) 1 d PDU A 2
H72D H 0.6026 0.9812 0.0315 0.141 Uiso 0.370(7) 1 calc PR A 2
H72E H 0.5559 0.9167 0.0257 0.141 Uiso 0.370(7) 1 calc PR A 2
H72F H 0.5734 0.8966 -0.0146 0.141 Uiso 0.370(7) 1 calc PR A 2

loop_
_atom_site_aniso_label
_atom_site_aniso_U_11
_atom_site_aniso_U_22
_atom_site_aniso_U_33
_atom_site_aniso_U_23
_atom_site_aniso_U_13
_atom_site_aniso_U_12
N1 0.061(2) 0.051(3) 0.046(2) 0.000(2) 0.029(2) -0.001(2)
C2 0.058(3) 0.049(3) 0.044(3) -0.003(3) 0.027(2) -0.005(3)
C3 0.078(3) 0.054(3) 0.050(3) -0.001(3) 0.038(3) -0.001(3)
C4 0.055(3) 0.052(3) 0.063(3) -0.004(3) 0.031(3) 0.000(3)
C5 0.060(3) 0.055(3) 0.050(3) -0.004(3) 0.025(2) -0.001(3)
C6 0.062(3) 0.050(3) 0.043(3) -0.001(3) 0.030(3) 0.001(3)
C7 0.060(3) 0.053(4) 0.053(3) -0.003(3) 0.027(3) -0.010(3)
C8 0.063(3) 0.060(4) 0.054(3) -0.004(3) 0.035(3) -0.001(3)
C9 0.067(3) 0.069(4) 0.044(3) 0.000(3) 0.029(3) -0.012(3)
C10 0.070(4) 0.076(4) 0.052(3) -0.005(3) 0.040(3) -0.012(3)
C11 0.075(4) 0.077(5) 0.071(4) -0.004(3) 0.050(3) -0.014(3)
C12 0.076(4) 0.082(5) 0.060(3) -0.015(3) 0.044(3) -0.011(3)
C13 0.069(4) 0.082(5) 0.073(4) -0.012(3) 0.045(3) -0.011(3)
C14 0.067(4) 0.096(5) 0.061(3) -0.005(3) 0.036(3) -0.006(3)
C15 0.058(4) 0.082(5) 0.069(4) 0.005(3) 0.032(3) -0.002(3)
C16 0.058(4) 0.080(4) 0.063(4) 0.009(3) 0.021(3) -0.005(3)
C17 0.056(4) 0.080(5) 0.065(4) 0.013(3) 0.022(3) -0.012(3)
C18 0.054(3) 0.076(4) 0.053(3) 0.009(3) 0.029(3) -0.011(3)
C19 0.059(3) 0.076(4) 0.052(3) 0.001(3) 0.029(3) -0.006(3)
C20 0.065(3) 0.055(4) 0.055(3) -0.007(3) 0.035(3) -0.009(4)
N21 0.054(2) 0.055(3) 0.050(2) 0.003(2) 0.025(2) -0.003(2)
C22 0.059(3) 0.054(3) 0.038(3) -0.001(3) 0.019(2) -0.009(3)
C23 0.064(3) 0.055(3) 0.050(3) 0.006(3) 0.029(3) 0.002(3)
C24 0.062(3) 0.065(4) 0.050(3) 0.001(3) 0.025(3) -0.001(3)
C25 0.054(3) 0.056(3) 0.048(3) -0.005(3) 0.020(2) -0.001(3)
C26 0.072(4) 0.041(3) 0.048(3) 0.000(3) 0.029(3) 0.000(3)
C27 0.058(3) 0.046(3) 0.048(3) 0.000(3) 0.019(2) -0.001(3)
C28 0.062(3) 0.056(4) 0.049(3) 0.001(3) 0.022(3) 0.006(3)
C29 0.072(3) 0.058(4) 0.054(3) 0.009(3) 0.042(3) 0.012(3)
C30 0.080(4) 0.062(4) 0.055(3) 0.010(3) 0.036(3) 0.019(3)
C31 0.084(4) 0.060(4) 0.073(4) 0.009(3) 0.049(4) 0.016(3)
C32 0.088(4) 0.069(4) 0.081(4) 0.014(3) 0.057(4) 0.012(3)
C33 0.079(4) 0.072(5) 0.057(3) 0.008(3) 0.035(3) 0.013(3)
C34 0.070(4) 0.071(4) 0.062(4) 0.005(3) 0.033(3) 0.012(3)
C35 0.070(4) 0.059(4) 0.071(4) -0.003(3) 0.029(3) 0.005(3)
C36 0.054(4) 0.068(4) 0.080(4) -0.002(3) 0.026(3) 0.009(3)
C37 0.057(4) 0.071(4) 0.058(3) -0.009(3) 0.020(3) 0.014(3)
C38 0.057(3) 0.080(4) 0.050(3) -0.008(3) 0.019(3) 0.013(3)
C39 0.068(4) 0.060(4) 0.054(3) -0.005(3) 0.032(3) 0.012(3)
C40 0.066(3) 0.069(4) 0.046(3) -0.004(3) 0.026(3) 0.005(4)
C41 0.083(4) 0.084(5) 0.049(3) -0.002(3) 0.031(3) -0.006(3)
C42 0.107(4) 0.142(6) 0.049(3) -0.006(4) 0.038(3) -0.022(4)
C43 0.096(5) 0.131(6) 0.070(4) -0.009(4) 0.025(4) -0.046(4)
C44 0.088(5) 0.106(5) 0.057(4) 0.013(3) 0.015(3) 0.008(4)
C45 0.082(4) 0.067(4) 0.104(4) -0.021(4) 0.061(4) -0.013(3)
C46 0.098(4) 0.067(5) 0.202(7) -0.007(5) 0.095(5) -0.019(4)
C47 0.151(6) 0.102(6) 0.135(5) -0.026(5) 0.094(5) 0.003(5)
C48 0.101(4) 0.081(5) 0.142(5) 0.002(4) 0.038(4) 0.003(4)
C49 0.071(4) 0.081(5) 0.120(5) 0.005(4) 0.050(4) -0.006(4)
C50 0.087(4) 0.080(5) 0.218(8) 0.017(5) 0.071(5) -0.008(4)
C51 0.093(4) 0.130(7) 0.180(6) 0.064(6) 0.046(5) 0.017(5)
C52 0.167(7) 0.084(5) 0.161(6) -0.038(5) 0.093(5) -0.021(5)
C53 0.063(4) 0.125(6) 0.048(3) 0.016(4) 0.026(3) -0.007(4)
C54 0.077(4) 0.289(12) 0.061(4) -0.037(6) 0.026(3) -0.047(6)
C55 0.308(12) 0.185(8) 0.079(5) 0.016(6) 0.074(7) -0.109(8)
C56 0.155(6) 0.278(10) 0.074(4) -0.020(6) 0.048(5) 0.077(7)
C57 0.082(4) 0.086(5) 0.036(3) 0.010(3) 0.025(3) 0.012(4)
C58 0.115(4) 0.139(6) 0.055(3) 0.003(4) 0.044(3) 0.029(5)
C59 0.111(5) 0.110(5) 0.056(4) 0.006(4) 0.022(3) 0.032(4)
C60 0.107(5) 0.104(5) 0.067(4) -0.006(4) 0.022(4) -0.010(4)
C61 0.093(4) 0.066(4) 0.112(5) 0.020(4) 0.073(4) 0.017(3)
C62 0.126(5) 0.059(4) 0.197(7) 0.022(5) 0.111(5) 0.022(4)
C63 0.161(6) 0.095(6) 0.128(5) 0.041(5) 0.090(5) 0.006(5)
C64 0.111(5) 0.080(5) 0.142(5) -0.002(4) 0.058(4) -0.016(4)
C65 0.074(4) 0.065(4) 0.147(6) -0.001(4) 0.050(4) 0.011(4)
C66 0.079(4) 0.072(5) 0.192(7) -0.007(5) 0.050(4) 0.015(4)
C67 0.074(4) 0.088(5) 0.227(7) -0.051(6) 0.041(5) 0.000(4)
C68 0.177(7) 0.102(7) 0.174(6) 0.050(5) 0.092(6) 0.027(6)
C69A 0.077(4) 0.141(5) 0.051(3) -0.012(3) 0.028(3) 0.016(3)
C70A 0.159(9) 0.157(8) 0.084(6) -0.031(6) 0.050(7) 0.012(7)
C71A 0.068(5) 0.144(8) 0.054(5) 0.019(5) 0.026(4) 0.026(5)
C72A 0.066(5) 0.150(8) 0.058(5) 0.017(6) 0.009(5) -0.004(6)
C69B 0.077(4) 0.141(5) 0.051(3) -0.012(3) 0.028(3) 0.016(3)
C70B 0.079(8) 0.154(9) 0.030(6) -0.003(7) 0.014(7) 0.003(8)
C71B 0.076(7) 0.165(11) 0.058(7) -0.027(9) 0.036(6) 0.007(8)
C72B 0.113(9) 0.144(8) 0.044(7) 0.019(7) 0.051(8) 0.021(8)

loop_
_atom_type_symbol
_atom_type_description
_atom_type_scat_dispersion_real
_atom_type_scat_dispersion_imag
_atom_type_scat_source
C C 0.0181 0.0091 'International Tables Vol C Tables 4.2.6.8 and 6.1.1.4'
H H 0 0 'International Tables Vol C Tables 4.2.6.8 and 6.1.1.4'
N N 0.0311 0.018 'International Tables Vol C Tables 4.2.6.8 and 6.1.1.4'

loop_
_geom_angle_atom_site_label_1
_geom_angle_atom_site_label_2
_geom_angle_atom_site_label_3
_geom_angle
C2 N1 C6 117.7(4)
N1 C2 C3 122.2(4)
N1 C2 C40 115.5(4)
C3 C2 C40 122.3(4)
C4 C3 C2 119.1(4)
C4 C3 H3 120.5
C2 C3 H3 120.5
C3 C4 C5 119.5(4)
C3 C4 H4 120.2
C5 C4 H4 120.2
C6 C5 C4 118.0(4)
C6 C5 H5 121
C4 C5 H5 121
N1 C6 C5 123.4(4)
N1 C6 C7 115.3(4)
C5 C6 C7 121.2(4)
C8 C7 C6 178.8(6)
C7 C8 C9 175.7(6)
C10 C9 C8 119.8(5)
C10 C9 C41 123.1(4)
C8 C9 C41 117.0(4)
C9 C10 C11 170.3(6)
C10 C11 C12 118.6(6)
C10 C11 C45 123.5(5)
C12 C11 C45 117.9(5)
C13 C12 C11 172.5(6)
C12 C13 C14 178.8(7)
C15 C14 C13 177.0(6)
C14 C15 C16 176.6(6)
C17 C16 C15 121.4(6)
C17 C16 C49 121.7(5)
C15 C16 C49 116.8(5)
C18 C17 C16 175.2(6)
C17 C18 C19 116.8(5)
C17 C18 C53 122.2(5)
C19 C18 C53 120.9(4)
C20 C19 C18 175.6(6)
C19 C20 C22 173.6(5)
C22 N21 C26 116.5(4)
N21 C22 C23 123.8(4)
N21 C22 C20 114.1(4)
C23 C22 C20 122.0(4)
C24 C23 C22 118.1(4)
C24 C23 H23 120.9
C22 C23 H23 120.9
C23 C24 C25 119.5(4)
C23 C24 H24 120.3
C25 C24 H24 120.3
C24 C25 C26 118.9(4)
C24 C25 H25 120.5
C26 C25 H25 120.5
N21 C26 C25 123.1(4)
N21 C26 C27 115.2(4)
C25 C26 C27 121.6(4)
C28 C27 C26 177.5(5)
C27 C28 C29 174.5(5)
C30 C29 C28 119.2(5)
C30 C29 C57 122.7(4)
C28 C29 C57 118.1(4)
C29 C30 C31 172.9(6)
C30 C31 C32 122.7(6)
C30 C31 C61 121.6(5)
C32 C31 C61 115.7(5)
C33 C32 C31 174.3(6)
C32 C33 C34 178.7(7)
C35 C34 C33 176.7(6)
C34 C35 C36 175.1(6)
C37 C36 C35 117.0(5)
C37 C36 C65 124.1(5)
C35 C36 C65 118.9(5)
C38 C37 C36 173.6(6)
C37 C38 C39 116.2(5)
C37 C38 C69A 123.7(5)
C39 C38 C69A 120.1(5)
C40 C39 C38 173.7(6)
C39 C40 C2 172.8(6)
C9 C41 C42 111.8(4)
C9 C41 C44 110.2(4)
C42 C41 C44 108.7(5)
C9 C41 C43 109.0(5)
C42 C41 C43 110.1(5)
C44 C41 C43 106.9(5)
C41 C42 H42A 109.5
C41 C42 H42B 109.5
H42A C42 H42B 109.5
C41 C42 H42C 109.5
H42A C42 H42C 109.5
H42B C42 H42C 109.5
C41 C43 H43A 109.5
C41 C43 H43B 109.5
H43A C43 H43B 109.5
C41 C43 H43C 109.5
H43A C43 H43C 109.5
H43B C43 H43C 109.5
C41 C44 H44A 109.5
C41 C44 H44B 109.5
H44A C44 H44B 109.5
C41 C44 H44C 109.5
H44A C44 H44C 109.5
H44B C44 H44C 109.5
C48 C45 C46 112.8(5)
C48 C45 C47 111.0(5)
C46 C45 C47 108.3(5)
C48 C45 C11 109.3(5)
C46 C45 C11 109.4(5)
C47 C45 C11 105.8(5)
C45 C46 H46A 109.5
C45 C46 H46B 109.5
H46A C46 H46B 109.5
C45 C46 H46C 109.5
H46A C46 H46C 109.5
H46B C46 H46C 109.5
C45 C47 H47A 109.5
C45 C47 H47B 109.5
H47A C47 H47B 109.5
C45 C47 H47C 109.5
H47A C47 H47C 109.5
H47B C47 H47C 109.5
C45 C48 H48A 109.5
C45 C48 H48B 109.5
H48A C48 H48B 109.5
C45 C48 H48C 109.5
H48A C48 H48C 109.5
H48B C48 H48C 109.5
C52 C49 C51 108.6(6)
C52 C49 C16 109.1(5)
C51 C49 C16 110.3(5)
C52 C49 C50 107.4(6)
C51 C49 C50 110.4(5)
C16 C49 C50 111.0(5)
C49 C50 H50A 109.5
C49 C50 H50B 109.5
H50A C50 H50B 109.5
C49 C50 H50C 109.5
H50A C50 H50C 109.5
H50B C50 H50C 109.5
C49 C51 H51A 109.5
C49 C51 H51B 109.5
H51A C51 H51B 109.5
C49 C51 H51C 109.5
H51A C51 H51C 109.5
H51B C51 H51C 109.5
C49 C52 H52A 109.5
C49 C52 H52B 109.5
H52A C52 H52B 109.5
C49 C52 H52C 109.5
H52A C52 H52C 109.5
H52B C52 H52C 109.5
C54 C53 C56 110.8(7)
C54 C53 C55 111.1(6)
C56 C53 C55 106.5(6)
C54 C53 C18 110.0(4)
C56 C53 C18 111.1(5)
C55 C53 C18 107.4(5)
C53 C54 H54A 109.5
C53 C54 H54B 109.5
H54A C54 H54B 109.5
C53 C54 H54C 109.5
H54A C54 H54C 109.5
H54B C54 H54C 109.5
C53 C55 H55A 109.5
C53 C55 H55B 109.5
H55A C55 H55B 109.5
C53 C55 H55C 109.5
H55A C55 H55C 109.5
H55B C55 H55C 109.5
C53 C56 H56A 109.5
C53 C56 H56B 109.5
H56A C56 H56B 109.5
C53 C56 H56C 109.5
H56A C56 H56C 109.5
H56B C56 H56C 109.5
C58 C57 C60 111.5(5)
C58 C57 C59 108.7(5)
C60 C57 C59 108.1(4)
C58 C57 C29 110.5(4)
C60 C57 C29 111.0(4)
C59 C57 C29 107.0(4)
C57 C58 H58A 109.5
C57 C58 H58B 109.5
H58A C58 H58B 109.5
C57 C58 H58C 109.5
H58A C58 H58C 109.5
H58B C58 H58C 109.5
C57 C59 H59A 109.5
C57 C59 H59B 109.5
H59A C59 H59B 109.5
C57 C59 H59C 109.5
H59A C59 H59C 109.5
H59B C59 H59C 109.5
C57 C60 H60A 109.5
C57 C60 H60B 109.5
H60A C60 H60B 109.5
C57 C60 H60C 109.5
H60A C60 H60C 109.5
H60B C60 H60C 109.5
C31 C61 C64 110.3(5)
C31 C61 C62 111.3(5)
C64 C61 C62 107.9(5)
C31 C61 C63 110.0(5)
C64 C61 C63 109.2(5)
C62 C61 C63 108.2(5)
C61 C62 H62A 109.5
C61 C62 H62B 109.5
H62A C62 H62B 109.5
C61 C62 H62C 109.5
H62A C62 H62C 109.5
H62B C62 H62C 109.5
C61 C63 H63A 109.5
C61 C63 H63B 109.5
H63A C63 H63B 109.5
C61 C63 H63C 109.5
H63A C63 H63C 109.5
H63B C63 H63C 109.5
C61 C64 H64A 109.5
C61 C64 H64B 109.5
H64A C64 H64B 109.5
C61 C64 H64C 109.5
H64A C64 H64C 109.5
H64B C64 H64C 109.5
C68 C65 C36 108.7(5)
C68 C65 C67 110.9(6)
C36 C65 C67 107.5(6)
C68 C65 C66 110.1(5)
C36 C65 C66 109.6(5)
C67 C65 C66 110.1(5)
C65 C66 H66A 109.5
C65 C66 H66B 109.5
H66A C66 H66B 109.5
C65 C66 H66C 109.5
H66A C66 H66C 109.5
H66B C66 H66C 109.5
C65 C67 H67A 109.5
C65 C67 H67B 109.5
H67A C67 H67B 109.5
C65 C67 H67C 109.5
H67A C67 H67C 109.5
H67B C67 H67C 109.5
C65 C68 H68A 109.5
C65 C68 H68B 109.5
H68A C68 H68B 109.5
C65 C68 H68C 109.5
H68A C68 H68C 109.5
H68B C68 H68C 109.5
C70A C69A C38 108.6(7)
C70A C69A C72A 119.1(8)
C38 C69A C72A 109.3(5)
C70A C69A C71A 105.5(7)
C38 C69A C71A 109.1(5)
C72A C69A C71A 104.9(7)
H70D C70B H70E 109.5
H70D C70B H70F 109.5
H70E C70B H70F 109.5
H71D C71B H71E 109.5
H71D C71B H71F 109.5
H71E C71B H71F 109.5
H72D C72B H72E 109.5
H72D C72B H72F 109.5
H72E C72B H72F 109.5

loop_
_geom_bond_atom_site_label_1
_geom_bond_atom_site_label_2
_geom_bond_distance
N1 C2 1.338(5)
N1 C6 1.352(5)
C2 C3 1.400(5)
C2 C40 1.443(6)
C3 C4 1.371(5)
C3 H3 0.93
C4 C5 1.388(5)
C4 H4 0.93
C5 C6 1.380(5)
C5 H5 0.93
C6 C7 1.453(6)
C7 C8 1.191(5)
C8 C9 1.443(6)
C9 C10 1.301(6)
C9 C41 1.511(6)
C10 C11 1.334(7)
C11 C12 1.445(7)
C11 C45 1.550(8)
C12 C13 1.199(6)
C13 C14 1.373(7)
C14 C15 1.202(6)
C15 C16 1.436(7)
C16 C17 1.343(7)
C16 C49 1.534(9)
C17 C18 1.294(6)
C18 C19 1.434(7)
C18 C53 1.530(6)
C19 C20 1.205(6)
C20 C22 1.435(6)
N21 C22 1.339(5)
N21 C26 1.347(5)
C22 C23 1.399(5)
C23 C24 1.360(5)
C23 H23 0.93
C24 C25 1.382(5)
C24 H24 0.93
C25 C26 1.381(5)
C25 H25 0.93
C26 C27 1.446(6)
C27 C28 1.189(5)
C28 C29 1.433(6)
C29 C30 1.304(6)
C29 C57 1.537(6)
C30 C31 1.317(7)
C31 C32 1.451(7)
C31 C61 1.525(8)
C32 C33 1.203(6)
C33 C34 1.366(7)
C34 C35 1.206(6)
C35 C36 1.436(7)
C36 C37 1.322(7)
C36 C65 1.527(9)
C37 C38 1.320(6)
C38 C39 1.431(7)
C38 C69A 1.530(7)
C39 C40 1.195(6)
C41 C42 1.528(6)
C41 C44 1.532(7)
C41 C43 1.537(7)
C42 H42A 0.96
C42 H42B 0.96
C42 H42C 0.96
C43 H43A 0.96
C43 H43B 0.96
C43 H43C 0.96
C44 H44A 0.96
C44 H44B 0.96
C44 H44C 0.96
C45 C48 1.506(7)
C45 C46 1.513(6)
C45 C47 1.541(6)
C46 H46A 0.96
C46 H46B 0.96
C46 H46C 0.96
C47 H47A 0.96
C47 H47B 0.96
C47 H47C 0.96
C48 H48A 0.96
C48 H48B 0.96
C48 H48C 0.96
C49 C52 1.508(7)
C49 C51 1.533(7)
C49 C50 1.545(7)
C50 H50A 0.96
C50 H50B 0.96
C50 H50C 0.96
C51 H51A 0.96
C51 H51B 0.96
C51 H51C 0.96
C52 H52A 0.96
C52 H52B 0.96
C52 H52C 0.96
C53 C54 1.483(6)
C53 C56 1.496(7)
C53 C55 1.518(8)
C54 H54A 0.96
C54 H54B 0.96
C54 H54C 0.96
C55 H55A 0.96
C55 H55B 0.96
C55 H55C 0.96
C56 H56A 0.96
C56 H56B 0.96
C56 H56C 0.96
C57 C58 1.524(5)
C57 C60 1.526(7)
C57 C59 1.537(7)
C58 H58A 0.96
C58 H58B 0.96
C58 H58C 0.96
C59 H59A 0.96
C59 H59B 0.96
C59 H59C 0.96
C60 H60A 0.96
C60 H60B 0.96
C60 H60C 0.96
C61 C64 1.537(7)
C61 C62 1.542(6)
C61 C63 1.543(6)
C62 H62A 0.96
C62 H62B 0.96
C62 H62C 0.96
C63 H63A 0.96
C63 H63B 0.96
C63 H63C 0.96
C64 H64A 0.96
C64 H64B 0.96
C64 H64C 0.96
C65 C68 1.518(7)
C65 C67 1.531(7)
C65 C66 1.544(6)
C66 H66A 0.96
C66 H66B 0.96
C66 H66C 0.96
C67 H67A 0.96
C67 H67B 0.96
C67 H67C 0.96
C68 H68A 0.96
C68 H68B 0.96
C68 H68C 0.96
C69A C70A 1.488(10)
C69A C72A 1.540(9)
C69A C71A 1.598(9)
C70A H70A 0.96
C70A H70B 0.96
C70A H70C 0.96
C71A H71A 0.96
C71A H71B 0.96
C71A H71C 0.96
C72A H72A 0.96
C72A H72B 0.96
C72A H72C 0.96
C70B H70D 0.96
C70B H70E 0.96
C70B H70F 0.96
C71B H71D 0.96
C71B H71E 0.96
C71B H71F 0.96
C72B H72D 0.96
C72B H72E 0.96
C72B H72F 0.96

loop_
_geom_torsion_atom_site_label_1
_geom_torsion_atom_site_label_2
_geom_torsion_atom_site_label_3
_geom_torsion_atom_site_label_4
_geom_torsion
C6 N1 C2 C3 -1.5(7)
C6 N1 C2 C40 176.5(5)
N1 C2 C3 C4 1.9(8)
C40 C2 C3 C4 -175.9(5)
C2 C3 C4 C5 -1.1(8)
C3 C4 C5 C6 0.0(8)
C2 N1 C6 C5 0.3(7)
C2 N1 C6 C7 178.3(4)
C4 C5 C6 N1 0.4(8)
C4 C5 C6 C7 -177.5(5)
C26 N21 C22 C23 -2.3(7)
C26 N21 C22 C20 177.7(5)
N21 C22 C23 C24 2.1(8)
C20 C22 C23 C24 -177.9(5)
C22 C23 C24 C25 -0.6(8)
C23 C24 C25 C26 -0.5(8)
C22 N21 C26 C25 1.0(7)
C22 N21 C26 C27 179.0(4)
C24 C25 C26 N21 0.3(8)
C24 C25 C26 C27 -177.5(5)
C10 C9 C41 C42 13.9(8)
C8 C9 C41 C42 -169.6(5)
C10 C9 C41 C44 134.8(6)
C8 C9 C41 C44 -48.7(6)
C10 C9 C41 C43 -108.1(6)
C8 C9 C41 C43 68.4(6)
C10 C11 C45 C48 126.8(6)
C12 C11 C45 C48 -52.0(6)
C10 C11 C45 C46 2.8(8)
C12 C11 C45 C46 -175.9(5)
C10 C11 C45 C47 -113.7(6)
C12 C11 C45 C47 67.6(6)
C17 C16 C49 C52 133.9(6)
C15 C16 C49 C52 -49.1(7)
C17 C16 C49 C51 -106.9(6)
C15 C16 C49 C51 70.1(6)
C17 C16 C49 C50 15.8(8)
C15 C16 C49 C50 -167.3(5)
C17 C18 C53 C54 38.7(9)
C19 C18 C53 C54 -145.2(6)
C17 C18 C53 C56 161.7(7)
C19 C18 C53 C56 -22.3(8)
C17 C18 C53 C55 -82.3(7)
C19 C18 C53 C55 93.7(7)
C30 C29 C57 C58 10.7(8)
C28 C29 C57 C58 -172.5(5)
C30 C29 C57 C60 134.9(6)
C28 C29 C57 C60 -48.3(6)
C30 C29 C57 C59 -107.4(6)
C28 C29 C57 C59 69.4(6)
C30 C31 C61 C64 128.4(6)
C32 C31 C61 C64 -51.6(6)
C30 C31 C61 C62 8.8(8)
C32 C31 C61 C62 -171.2(5)
C30 C31 C61 C63 -111.1(6)
C32 C31 C61 C63 68.9(6)
C37 C36 C65 C68 129.9(6)
C35 C36 C65 C68 -52.0(7)
C37 C36 C65 C67 -110.0(6)
C35 C36 C65 C67 68.1(7)
C37 C36 C65 C66 9.6(8)
C35 C36 C65 C66 -172.3(5)
C37 C38 C69A C70A -76.5(9)
C39 C38 C69A C70A 102.1(8)
C37 C38 C69A C72A 54.9(9)
C39 C38 C69A C72A -126.5(7)
C37 C38 C69A C71A 169.0(7)
C39 C38 C69A C71A -12.4(8)

loop_
_platon_squeeze_void_nr
_platon_squeeze_void_average_x
_platon_squeeze_void_average_y
_platon_squeeze_void_average_z
_platon_squeeze_void_volume
_platon_squeeze_void_count_electrons
_platon_squeeze_void_content
1 -0.007 0.257 0.250 287 53 ' '
2 0.493 0.757 0.250 287 53 ' '
3 0.321 0.278 0.378 7 0 ' '
4 0.821 0.778 0.378 7 0 ' '
5 0.179 0.778 0.622 7 0 ' '
6 0.679 0.278 0.622 7 0 ' '
7 0.007 0.270 0.750 287 53 ' '
8 0.507 0.770 0.750 287 53 ' '
